data_7007678
loop_
_publ_author_name
'Palladino, Giuseppe'
'Szab\'o, Zolt\'an'
'Fischer, Andreas'
'Grenthe, Ingmar'

_publ_section_title
;
 Structure, equilibrium and ligand exchange dynamics in the binary and
 ternary dioxouranium(VI)-ethylenediamine-N,N'-diacetic acid-fluoride
 system: A potentiometric, NMR and X-ray crystallographic study.
;
_journal_issue 43
_journal_name_full 'Dalton transactions (Cambridge, England : 2003)'
_journal_page_first 5176
_journal_page_last 5183
_journal_paper_doi 10.1039/b608814g
_journal_year 2006
_chemical_compound_source 'Local laboratory'
_chemical_formula_moiety 'C18 H32 N6 O16 U2, 2(H2 O)'
_chemical_formula_sum 'C18 H36 N6 O18 U2'
_chemical_formula_weight 1100.57
_chemical_name_systematic
;
?
;
_space_group_IT_number 14
_symmetry_cell_setting monoclinic
_symmetry_space_group_name_Hall '-P 2ybc'
_symmetry_space_group_name_H-M 'P 1 21/c 1'
_atom_sites_solution_primary direct
_atom_sites_solution_secondary difmap
_cell_angle_alpha 90.00
_cell_angle_beta 102.775(7)
_cell_angle_gamma 90.00
_cell_formula_units_Z 2
_cell_length_a 18.805(2)
_cell_length_b 6.3685(3)
_cell_length_c 12.865(1)
_cell_measurement_reflns_used 119
_cell_measurement_temperature 299
_cell_measurement_theta_max 20.4
_cell_measurement_theta_min 4.6
_cell_volume 1502.6(2)
_computing_cell_refinement 'Dirax/lsq (Duisenberg, 1992)'
_computing_data_collection KappaCCD
_computing_data_reduction 'EvalCCD (Duisenberg et al., 2003)'
_computing_structure_refinement 'SHELXL-97 (Sheldrick, 1997)'
_computing_structure_solution 'SHELXS-97 (Sheldrick, 1997)'
_diffrn_measured_fraction_theta_full 0.992
_diffrn_measured_fraction_theta_max 0.992
_diffrn_measurement_device 'Bruker-Nonius KappaCCD'
_diffrn_measurement_method '\f & \w'
_diffrn_radiation_source 'fine-focus sealed tube'
_diffrn_radiation_type ' MoK\a'
_diffrn_radiation_wavelength_id all
_diffrn_reflns_av_R_equivalents 0.0530
_diffrn_reflns_av_sigmaI/netI 0.0378
_diffrn_reflns_limit_h_max 24
_diffrn_reflns_limit_h_min -21
_diffrn_reflns_limit_k_max 6
_diffrn_reflns_limit_k_min -8
_diffrn_reflns_limit_l_max 16
_diffrn_reflns_limit_l_min -16
_diffrn_reflns_number 20893
_diffrn_reflns_theta_full 27.50
_diffrn_reflns_theta_max 27.50
_diffrn_reflns_theta_min 4.52
_diffrn_standards_number 0
_exptl_absorpt_coefficient_mu 10.849
_exptl_absorpt_correction_T_max 0.853
_exptl_absorpt_correction_T_min 0.341
_exptl_absorpt_correction_type numerical
_exptl_crystal_colour Yellow
_exptl_crystal_density_diffrn 2.432
_exptl_crystal_density_method 'not measured'
_exptl_crystal_description Fragment
_exptl_crystal_size_max 0.09
_exptl_crystal_size_mid 0.09
_exptl_crystal_size_min 0.01
_refine_diff_density_max 0.629
_refine_diff_density_min -0.629
_refine_diff_density_rms 0.136
_refine_ls_extinction_method none
_refine_ls_goodness_of_fit_ref 1.013
_refine_ls_hydrogen_treatment constr
_refine_ls_matrix_type full
_refine_ls_number_parameters 199
_refine_ls_number_reflns 3443
_refine_ls_number_restraints 0
_refine_ls_restrained_S_all 1.013
_refine_ls_R_factor_all 0.0416
_refine_ls_R_factor_gt 0.0230
_refine_ls_shift/su_max 0.001
_refine_ls_shift/su_mean 0.000
_refine_ls_structure_factor_coef Fsqd
_refine_ls_weighting_details 'calc w=1/[\s^2^(Fo^2^)+(0.0091P)^2^+2.5890P] where P=(Fo^2^+2Fc^2^)/3'
_refine_ls_weighting_scheme calc
_refine_ls_wR_factor_gt 0.0362
_refine_ls_wR_factor_ref 0.0403
_reflns_number_gt 2673
_reflns_number_total 3443
_reflns_threshold_expression I>2\s(I)
_cod_data_source_file b608814g.txt
_cod_data_source_block compound_1
_cod_original_sg_symbol_H-M 'P 21/c'
_cod_database_code 7007678

loop_
_symmetry_equiv_pos_as_xyz
'x, y, z'
'-x, y+1/2, -z+1/2'
'-x, -y, -z'
'x, -y-1/2, z-1/2'

loop_
_atom_site_label
_atom_site_type_symbol
_atom_site_fract_x
_atom_site_fract_y
_atom_site_fract_z
_atom_site_U_iso_or_equiv
_atom_site_adp_type
_atom_site_occupancy
_atom_site_symmetry_multiplicity
_atom_site_calc_flag
_atom_site_refinement_flags
_atom_site_disorder_assembly
_atom_site_disorder_group
U1 U 0.242849(8) 0.63028(2) 0.415832(11) 0.02090(5) Uani 1 1 d . . .
C1 C 0.3920(3) 0.4356(6) 0.3692(3) 0.0310(10) Uani 1 1 d . . .
C2 C 0.4189(2) 0.6503(7) 0.4110(3) 0.0343(10) Uani 1 1 d . . .
C3 C 0.3914(2) 0.9458(7) 0.5172(4) 0.0362(11) Uani 1 1 d . . .
C4 C 0.3353(2) 1.0170(7) 0.5752(3) 0.0341(11) Uani 1 1 d . . .
C5 C 0.2032(2) 1.0343(6) 0.5564(3) 0.0280(9) Uani 1 1 d . . .
C6 C 0.1316(3) 0.9600(6) 0.4878(3) 0.0307(10) Uani 1 1 d . . .
C7 C 0.1054(2) 0.3455(7) 0.2769(3) 0.0297(10) Uani 1 1 d . . .
C8 C 0.0962(2) 0.1448(6) 0.2141(3) 0.0270(9) Uani 1 1 d . . .
C9 C 0.0319(2) -0.0133(6) 0.0460(3) 0.0289(10) Uani 1 1 d . . .
N1 N 0.03273(18) 0.1608(5) 0.1230(2) 0.0226(7) Uani 1 1 d . . .
N2 N 0.37566(19) 0.7257(5) 0.4853(3) 0.0273(8) Uani 1 1 d . . .
N3 N 0.26254(18) 0.9894(5) 0.5041(2) 0.0250(8) Uani 1 1 d . . .
O1 O 0.24597(17) 0.5266(4) 0.5441(2) 0.0325(7) Uani 1 1 d . . .
O2 O 0.24303(17) 0.7483(4) 0.2918(2) 0.0346(7) Uani 1 1 d . . .
O3 O 0.32909(16) 0.3841(4) 0.3818(2) 0.0357(7) Uani 1 1 d . . .
O4 O 0.43085(18) 0.3255(5) 0.3258(3) 0.0455(8) Uani 1 1 d . . .
O5 O 0.13676(16) 0.8125(4) 0.4229(2) 0.0305(7) Uani 1 1 d . . .
O6 O 0.07386(18) 1.0357(5) 0.4967(3) 0.0476(9) Uani 1 1 d . . .
O7 O 0.16494(16) 0.3570(5) 0.3470(2) 0.0372(7) Uani 1 1 d . . .
O8 O 0.05735(19) 0.4758(5) 0.2594(3) 0.0514(10) Uani 1 1 d . . .
O9 O 0.4306(2) 0.9699(6) 0.1907(3) 0.0575(10) Uani 1 1 d . . .
H2A H 0.4699 0.6420 0.4471 0.041 Uiso 1 1 calc R . .
H2B H 0.4146 0.7479 0.3520 0.041 Uiso 1 1 calc R . .
H3A H 0.3897 1.0326 0.4547 0.043 Uiso 1 1 calc R . .
H3B H 0.4396 0.9572 0.5630 0.043 Uiso 1 1 calc R . .
H4A H 0.3388 0.9348 0.6396 0.041 Uiso 1 1 calc R . .
H4B H 0.3431 1.1635 0.5951 0.041 Uiso 1 1 calc R . .
H5A H 0.2008 1.1842 0.5687 0.034 Uiso 1 1 calc R . .
H5B H 0.2119 0.9640 0.6249 0.034 Uiso 1 1 calc R . .
H8A H 0.1399 0.1170 0.1881 0.032 Uiso 1 1 calc R . .
H8B H 0.0891 0.0291 0.2597 0.032 Uiso 1 1 calc R . .
H9A H 0.0284 -0.1469 0.0807 0.035 Uiso 1 1 calc R . .
H9B H 0.0768 -0.0124 0.0206 0.035 Uiso 1 1 calc R . .
H1A H 0.0343 0.2843 0.0896 0.027 Uiso 1 1 calc R . .
H1B H -0.0086 0.1574 0.1473 0.027 Uiso 1 1 calc R . .
H2 H 0.3907 0.6488 0.5458 0.033 Uiso 1 1 calc R . .
H3 H 0.2593 1.0851 0.4508 0.030 Uiso 1 1 calc R . .
H9C H 0.4745 0.9233 0.2039 0.069 Uiso 1 1 d R . .
H9D H 0.4227 1.0497 0.2264 0.069 Uiso 1 1 d R . .

loop_
_atom_site_aniso_label
_atom_site_aniso_U_11
_atom_site_aniso_U_22
_atom_site_aniso_U_33
_atom_site_aniso_U_23
_atom_site_aniso_U_13
_atom_site_aniso_U_12
U1 0.02252(8) 0.01739(7) 0.02079(7) -0.00327(7) 0.00045(5) -0.00135(7)
C1 0.033(3) 0.027(2) 0.031(2) 0.0012(17) 0.003(2) 0.0053(19)
C2 0.030(2) 0.033(2) 0.040(2) 0.002(2) 0.0074(19) -0.001(2)
C3 0.028(3) 0.025(2) 0.050(3) -0.0051(19) -0.002(2) -0.0047(18)
C4 0.034(3) 0.027(2) 0.035(2) -0.0096(18) -0.005(2) -0.0049(19)
C5 0.037(3) 0.021(2) 0.027(2) -0.0032(16) 0.0092(19) 0.0006(18)
C6 0.039(3) 0.024(2) 0.031(2) -0.0025(18) 0.010(2) -0.0017(19)
C7 0.036(3) 0.031(2) 0.0218(19) -0.0076(18) 0.0070(18) -0.009(2)
C8 0.031(2) 0.026(2) 0.0201(18) -0.0018(17) -0.0029(16) -0.0031(19)
C9 0.037(3) 0.023(2) 0.023(2) -0.0108(16) -0.0020(18) -0.0026(18)
N1 0.0276(19) 0.0192(18) 0.0198(15) -0.0033(13) 0.0023(13) -0.0055(13)
N2 0.026(2) 0.0213(18) 0.0328(19) -0.0012(14) 0.0021(16) -0.0011(14)
N3 0.027(2) 0.0218(18) 0.0251(17) -0.0012(14) 0.0036(15) -0.0021(14)
O1 0.0397(19) 0.0275(16) 0.0274(14) 0.0023(12) 0.0011(13) -0.0096(13)
O2 0.047(2) 0.0328(17) 0.0240(14) 0.0020(12) 0.0075(14) 0.0006(14)
O3 0.0294(17) 0.0226(15) 0.0548(18) -0.0069(14) 0.0085(14) 0.0008(14)
O4 0.041(2) 0.039(2) 0.060(2) -0.0135(16) 0.0170(17) 0.0034(15)
O5 0.0259(16) 0.0280(16) 0.0348(16) -0.0090(12) 0.0009(13) 0.0018(12)
O6 0.035(2) 0.050(2) 0.061(2) -0.0252(17) 0.0173(17) -0.0004(16)
O7 0.0345(17) 0.0346(17) 0.0368(16) -0.0120(14) -0.0047(13) -0.0130(15)
O8 0.046(2) 0.052(2) 0.048(2) -0.0299(17) -0.0054(17) 0.0113(18)
O9 0.047(2) 0.067(2) 0.054(2) -0.0217(19) 0.0019(18) 0.0070(19)

loop_
_atom_type_symbol
_atom_type_description
_atom_type_scat_dispersion_real
_atom_type_scat_dispersion_imag
_atom_type_scat_source
C C 0.0033 0.0016 'International Tables Vol C Tables 4.2.6.8 and 6.1.1.4'
H H 0.0000 0.0000 'International Tables Vol C Tables 4.2.6.8 and 6.1.1.4'
N N 0.0061 0.0033 'International Tables Vol C Tables 4.2.6.8 and 6.1.1.4'
O O 0.0106 0.0060 'International Tables Vol C Tables 4.2.6.8 and 6.1.1.4'
U U -9.6767 9.6646 'International Tables Vol C Tables 4.2.6.8 and 6.1.1.4'

loop_
_diffrn_radiation_wavelength
0.71073

loop_
_geom_angle_atom_site_label_1
_geom_angle_atom_site_label_2
_geom_angle_atom_site_label_3
_geom_angle
_geom_angle_site_symmetry_1
_geom_angle_site_symmetry_3
_geom_angle_publ_flag
O2 U1 O1 176.19(13) . . ?
O2 U1 O7 95.83(12) . . ?
O1 U1 O7 87.95(11) . . ?
O2 U1 O5 89.77(12) . . ?
O1 U1 O5 90.08(13) . . ?
O7 U1 O5 85.09(10) . . ?
O2 U1 O3 88.66(12) . . ?
O1 U1 O3 92.45(13) . . ?
O7 U1 O3 80.40(11) . . ?
O5 U1 O3 165.17(9) . . ?
O2 U1 N2 91.03(13) . . ?
O1 U1 N2 86.19(12) . . ?
O7 U1 N2 143.56(11) . . ?
O5 U1 N2 130.80(10) . . ?
O3 U1 N2 63.99(10) . . ?
O2 U1 N3 89.52(12) . . ?
O1 U1 N3 86.98(11) . . ?
O7 U1 N3 149.52(11) . . ?
O5 U1 N3 64.90(10) . . ?
O3 U1 N3 129.83(10) . . ?
N2 U1 N3 65.92(11) . . ?
O4 C1 O3 124.9(4) . . ?
O4 C1 C2 119.3(4) . . ?
O3 C1 C2 115.8(4) . . ?
N2 C2 C1 109.7(4) . . ?
N2 C3 C4 108.0(4) . . ?
N3 C4 C3 108.4(3) . . ?
N3 C5 C6 110.1(3) . . ?
O6 C6 O5 123.5(4) . . ?
O6 C6 C5 121.2(4) . . ?
O5 C6 C5 115.3(4) . . ?
O8 C7 O7 126.5(4) . . ?
O8 C7 C8 119.4(4) . . ?
O7 C7 C8 114.1(4) . . ?
N1 C8 C7 110.1(3) . . ?
N1 C9 C9 109.3(4) . 3 ?
C8 N1 C9 111.4(3) . . ?
C2 N2 C3 112.8(4) . . ?
C2 N2 U1 109.7(2) . . ?
C3 N2 U1 116.6(3) . . ?
C5 N3 C4 113.0(3) . . ?
C5 N3 U1 109.4(2) . . ?
C4 N3 U1 114.0(2) . . ?
C1 O3 U1 123.2(3) . . ?
C6 O5 U1 125.6(3) . . ?
C7 O7 U1 134.0(3) . . ?
N2 C2 H2A 109.7 . . ?
C1 C2 H2A 109.7 . . ?
N2 C2 H2B 109.7 . . ?
C1 C2 H2B 109.7 . . ?
H2A C2 H2B 108.2 . . ?
N2 C3 H3A 110.1 . . ?
C4 C3 H3A 110.1 . . ?
N2 C3 H3B 110.1 . . ?
C4 C3 H3B 110.1 . . ?
H3A C3 H3B 108.4 . . ?
N3 C4 H4A 110.0 . . ?
C3 C4 H4A 110.0 . . ?
N3 C4 H4B 110.0 . . ?
C3 C4 H4B 110.0 . . ?
H4A C4 H4B 108.4 . . ?
N3 C5 H5A 109.6 . . ?
C6 C5 H5A 109.6 . . ?
N3 C5 H5B 109.6 . . ?
C6 C5 H5B 109.6 . . ?
H5A C5 H5B 108.2 . . ?
N1 C8 H8A 109.6 . . ?
C7 C8 H8A 109.6 . . ?
N1 C8 H8B 109.6 . . ?
C7 C8 H8B 109.6 . . ?
H8A C8 H8B 108.1 . . ?
N1 C9 H9A 109.8 . . ?
C9 C9 H9A 109.8 3 . ?
N1 C9 H9B 109.8 . . ?
C9 C9 H9B 109.8 3 . ?
H9A C9 H9B 108.3 . . ?
C8 N1 H1A 109.4 . . ?
C9 N1 H1A 109.4 . . ?
C8 N1 H1B 109.4 . . ?
C9 N1 H1B 109.4 . . ?
H1A N1 H1B 108.0 . . ?
C2 N2 H2 105.6 . . ?
C3 N2 H2 105.6 . . ?
U1 N2 H2 105.6 . . ?
C5 N3 H3 106.6 . . ?
C4 N3 H3 106.6 . . ?
U1 N3 H3 106.6 . . ?
H9C O9 H9D 116.2 . . ?

loop_
_geom_bond_atom_site_label_1
_geom_bond_atom_site_label_2
_geom_bond_distance
_geom_bond_site_symmetry_2
_geom_bond_publ_flag
U1 O2 1.764(3) . ?
U1 O1 1.766(3) . ?
U1 O7 2.321(3) . ?
U1 O5 2.328(3) . ?
U1 O3 2.366(3) . ?
U1 N2 2.534(3) . ?
U1 N3 2.544(3) . ?
C1 O4 1.232(5) . ?
C1 O3 1.273(5) . ?
C1 C2 1.515(6) . ?
C2 N2 1.466(5) . ?
C3 N2 1.472(5) . ?
C3 C4 1.491(6) . ?
C4 N3 1.479(5) . ?
C5 N3 1.453(5) . ?
C5 C6 1.513(6) . ?
C6 O6 1.218(5) . ?
C6 O5 1.274(5) . ?
C7 O8 1.211(5) . ?
C7 O7 1.275(5) . ?
C7 C8 1.502(5) . ?
C8 N1 1.481(4) . ?
C9 N1 1.485(4) . ?
C9 C9 1.498(7) 3 ?
C2 H2A 0.9700 . ?
C2 H2B 0.9700 . ?
C3 H3A 0.9700 . ?
C3 H3B 0.9700 . ?
C4 H4A 0.9700 . ?
C4 H4B 0.9700 . ?
C5 H5A 0.9700 . ?
C5 H5B 0.9700 . ?
C8 H8A 0.9700 . ?
C8 H8B 0.9700 . ?
C9 H9A 0.9700 . ?
C9 H9B 0.9700 . ?
N1 H1A 0.9000 . ?
N1 H1B 0.9000 . ?
N2 H2 0.9100 . ?
N3 H3 0.9100 . ?
O9 H9C 0.8573 . ?
O9 H9D 0.7221 . ?
